data_7244465
loop_
_publ_author_name
'Moussa, Ziad'
'Judeh, Zaher M. A.'
'Alzamly, Ahmed'
'Ahmed, Saleh A.'
'Tomah Al-Masri, Harbi'
'Al-Hindawi, Bassam'
'Rasool, Faisal'
'Saada, Sara'

_publ_section_title
;
 Iodine-DMSO mediated conversion of N-arylcyanothioformamides to
 N-arylcyanoformamides and the unexpected formation of
 2-cyanobenzothiazoles
;
_journal_issue 10
_journal_name_full 'RSC Advances'
_journal_page_first 6133
_journal_page_last 6148
_journal_paper_doi 10.1039/D2RA00049K
_journal_volume 12
_journal_year 2022
_chemical_formula_moiety 'C15 H10 N2 O S'
_chemical_formula_sum 'C15 H10 N2 O S'
_chemical_formula_weight 266.31
_space_group_crystal_system triclinic
_space_group_IT_number 2
_space_group_name_Hall '-P 1'
_space_group_name_H-M_alt 'P -1'
_atom_sites_solution_hydrogens geom
_atom_sites_solution_primary dual
_audit_creation_date 2021-12-30
_audit_creation_method
;
Olex2 1.3
(compiled 2020.11.12 svn.r5f609507 for OlexSys, GUI svn.r6408)
;
_audit_update_record
;
2021-12-30 deposited with the CCDC.	2022-01-31 downloaded from the CCDC.
;
_cell_angle_alpha 86.836(3)
_cell_angle_beta 77.121(4)
_cell_angle_gamma 71.464(4)
_cell_formula_units_Z 2
_cell_length_a 7.0053(3)
_cell_length_b 8.4517(3)
_cell_length_c 11.6853(6)
_cell_measurement_reflns_used 8215
_cell_measurement_temperature 297(2)
_cell_measurement_theta_max 76.6260
_cell_measurement_theta_min 3.8460
_cell_volume 639.36(5)
_computing_molecular_graphics 'Olex2 1.3 (Dolomanov et al., 2009)'
_computing_publication_material 'Olex2 1.3 (Dolomanov et al., 2009)'
_computing_structure_refinement 'SHELXL 2018/3 (Sheldrick, 2015)'
_computing_structure_solution 'SHELXT  (Sheldrick, 2015)'
_diffrn_ambient_environment air
_diffrn_ambient_temperature 297(2)
_diffrn_detector 'Hybrid Pixel Array Detector'
_diffrn_detector_type HyPix
_diffrn_measured_fraction_theta_full 0.996
_diffrn_measured_fraction_theta_max 0.945
_diffrn_measurement_details
;
List of Runs (angles in degrees, time in seconds):

  # Type    Start    End  Width  t~exp~   \w     \q     \k     \f   Frames
#--------------------------------------------------------------------------
  1  \w    113.00 177.00   0.50    0.10    --  104.80 125.00 150.00  128
  2  \w     79.00 167.00   0.50    0.10    --  104.80 148.00 136.00  176
  3  \w     96.00 177.00   0.50    0.10    --  104.80 123.00 -26.00  162
  4  \w    131.00 177.00   0.50    0.10    --  104.80  37.00-150.00   92
  5  \w     33.00 106.00   0.50    0.10    --  104.80 -99.00   0.00  146
  6  \w     47.00 108.00   0.50    0.05    --   49.51-148.00  89.00  122
  7  \w     47.00 128.00   0.50    0.10    --  104.80-148.00  89.00  162
  8  \w     33.00 106.00   0.50    0.10    --  104.80 -99.00 120.00  146
  9  \w     33.00 106.00   0.50    0.10    --  104.80 -99.00 -60.00  146
 10  \w     33.00 110.00   0.50    0.10    --  104.80-123.00-106.00  154
 11  \w     33.00 106.00   0.50    0.10    --  104.80 -99.00 -90.00  146
 12  \w     35.00 111.00   0.50    0.10    --  104.80-125.00-150.00  152
 13  \w     33.00  93.00   0.50    0.05    --   49.51-123.00-106.00  120
 14  \w     33.00 106.00   0.50    0.10    --  104.80 -99.00  90.00  146
 15  \w     33.00  66.00   0.50    0.10    --  104.80 -57.00 120.00   66
 16  \w     33.00  66.00   0.50    0.10    --  104.80 -57.00  90.00   66
 17  \w     33.00  66.00   0.50    0.10    --  104.80 -57.00 -60.00   66
 18  \w     33.00  66.00   0.50    0.10    --  104.80 -57.00 -90.00   66
 19  \w    -26.00  22.00   0.50    0.05    --  -49.51  19.00-120.00   96
 20  \w    -98.00 -43.00   0.50    0.05    --  -49.51   0.00-150.00  110
 21  \w    -26.00  22.00   0.50    0.05    --  -49.51  19.00 -90.00   96
 22  \w    -26.00  22.00   0.50    0.05    --  -49.51  19.00   0.00   96
 23  \w    -84.00 -11.00   0.50    0.05    --  -49.51 123.00 -26.00  146
 24  \w    -66.00 -18.00   0.50    0.10    --  -90.00  57.00 -30.00   96
 25  \w   -102.00 -25.00   0.50    0.05    --  -49.51 148.00 136.00  154
 26  \w   -102.00 -25.00   0.50    0.10    --  -90.00 148.00 136.00  154
 27  \w    -66.00 -18.00   0.50    0.10    --  -90.00  57.00  90.00   96
 28  \w   -138.00 -83.00   0.50    0.10    --  -90.00   0.00  90.00  110
 29  \w   -121.00 -45.00   0.50    0.05    --  -49.51 -19.00 -60.00  152
 30  \w   -161.00-134.00   0.50    0.10    --  -90.00 -77.00-150.00   54
 31  \w   -161.00-134.00   0.50    0.10    --  -90.00 -77.00 -90.00   54
 32  \w   -161.00-131.00   0.50    0.10    --  -90.00 -37.00 -90.00   60
 33  \w   -161.00-131.00   0.50    0.10    --  -90.00 -37.00 -60.00   60
 34  \w   -121.00 -45.00   0.50    0.05    --  -49.51 -19.00-180.00  152
 35  \w   -161.00-131.00   0.50    0.10    --  -90.00 -37.00   0.00   60
 36  \w   -161.00-131.00   0.50    0.10    --  -90.00 -37.00  30.00   60
 37  \w   -161.00-134.00   0.50    0.10    --  -90.00 -77.00  30.00   54
 38  \w   -161.00-126.00   0.50    0.10    --  -90.00 -99.00 -30.00   70
 39  \w   -161.00 -75.00   0.50    0.10    --  -90.00-123.00-106.00  172
 40  \w   -120.00 -57.00   0.50    0.05    --  -49.51-148.00  89.00  126
 41  \w   -151.00 -57.00   0.50    0.10    --  -90.00-148.00  89.00  188
 42  \w   -161.00-113.00   0.50    0.10    --  -90.00-125.00 120.00   96
 43  \w   -161.00-126.00   0.50    0.10    --  -90.00 -99.00 150.00   70
;
_diffrn_measurement_device 'four-circle diffractometer'
_diffrn_orient_matrix_type 'CrysAlisPro convention (1999,Acta A55,543-557)'
_diffrn_orient_matrix_UB_11 -0.2327709000
_diffrn_orient_matrix_UB_12 0.0449788000
_diffrn_orient_matrix_UB_13 0.0537025000
_diffrn_orient_matrix_UB_21 -0.0458607000
_diffrn_orient_matrix_UB_22 0.0321949000
_diffrn_orient_matrix_UB_23 -0.1236620000
_diffrn_orient_matrix_UB_31 0.0130191000
_diffrn_orient_matrix_UB_32 -0.1841516000
_diffrn_orient_matrix_UB_33 -0.0108970000
_diffrn_radiation_monochromator mirror
_diffrn_radiation_probe x-ray
_diffrn_radiation_type CuK\a
_diffrn_radiation_wavelength 1.54184
_diffrn_reflns_av_R_equivalents 0.0332
_diffrn_reflns_av_unetI/netI 0.0228
_diffrn_reflns_Laue_measured_fraction_full 0.996
_diffrn_reflns_Laue_measured_fraction_max 0.945
_diffrn_reflns_limit_h_max 8
_diffrn_reflns_limit_h_min -8
_diffrn_reflns_limit_k_max 6
_diffrn_reflns_limit_k_min -10
_diffrn_reflns_limit_l_max 14
_diffrn_reflns_limit_l_min -14
_diffrn_reflns_number 12094
_diffrn_reflns_point_group_measured_fraction_full 0.996
_diffrn_reflns_point_group_measured_fraction_max 0.945
_diffrn_reflns_theta_full 67.684
_diffrn_reflns_theta_max 77.463
_diffrn_reflns_theta_min 3.881
_diffrn_source_type 'PhotonJet (Cu) X-ray Source'
_exptl_absorpt_coefficient_mu 2.182
_exptl_crystal_colour 'clear orangish violet'
_exptl_crystal_colour_lustre clear
_exptl_crystal_colour_modifier orangish
_exptl_crystal_colour_primary violet
_exptl_crystal_density_diffrn 1.383
_exptl_crystal_description block
_exptl_crystal_F_000 276
_exptl_crystal_size_max 0.362
_exptl_crystal_size_mid 0.147
_exptl_crystal_size_min 0.104
_refine_diff_density_max 0.141
_refine_diff_density_min -0.332
_refine_diff_density_rms 0.046
_refine_ls_extinction_method none
_refine_ls_goodness_of_fit_ref 1.062
_refine_ls_hydrogen_treatment constr
_refine_ls_matrix_type full
_refine_ls_number_parameters 172
_refine_ls_number_reflns 2576
_refine_ls_number_restraints 0
_refine_ls_restrained_S_all 1.062
_refine_ls_R_factor_all 0.0417
_refine_ls_R_factor_gt 0.0389
_refine_ls_shift/su_max 0.000
_refine_ls_shift/su_mean 0.000
_refine_ls_structure_factor_coef Fsqd
_refine_ls_weighting_details 'w=1/[\s^2^(Fo^2^)+(0.0588P)^2^+0.1012P] where P=(Fo^2^+2Fc^2^)/3'
_refine_ls_weighting_scheme calc
_refine_ls_wR_factor_gt 0.1062
_refine_ls_wR_factor_ref 0.1089
_reflns_Friedel_coverage 0.000
_reflns_number_gt 2331
_reflns_number_total 2576
_reflns_threshold_expression 'I > 2\s(I)'
_cod_data_source_file d2ra00049k2.cif
_cod_data_source_block exp_229_auto
_cod_database_code 7244465
_shelx_shelxl_version_number 2018/3
_chemical_oxdiff_formula CHON
_shelx_space_group_comment
;
The symmetry employed for this shelxl refinement is uniquely defined
by the following loop, which should always be used as a source of
symmetry information in preference to the above space-group names.
They are only intended as comments.
;
_shelx_estimated_absorpt_t_max 0.805
_shelx_estimated_absorpt_t_min 0.506
_diffrn_oxdiff_digest_frames
;
01c7c045c5f0dd209dab8b60ceef37c63e000626151
;
_reflns_odcompleteness_completeness 99.69
_reflns_odcompleteness_iscentric 1
_reflns_odcompleteness_theta 66.97
_olex2_refinement_description
;
1. Fixed Uiso
 At 1.2 times of:
  All C(H) groups, All C(H,H) groups
2.a Secondary CH2 refined with riding coordinates:
 C11(H11A,H11B)
2.b Aromatic/amide H refined with riding coordinates:
 C2(H2), C8(H8), C17(H17), C9(H9), C13(H13), C15(H15), C16(H16), C14(H14)
;
_olex2_submission_special_instructions 'No special instructions were received'
_oxdiff_exptl_absorpt_empirical_details
;
Empirical correction (ABSPACK) includes:
- Absorption correction using spherical harmonics
- Frame scaling
;
_oxdiff_exptl_absorpt_empirical_full_max 3.437
_oxdiff_exptl_absorpt_empirical_full_min 0.708

loop_
_space_group_symop_operation_xyz
'x, y, z'
'-x, -y, -z'

loop_
_atom_site_label
_atom_site_type_symbol
_atom_site_fract_x
_atom_site_fract_y
_atom_site_fract_z
_atom_site_U_iso_or_equiv
_atom_site_adp_type
_atom_site_occupancy
_atom_site_site_symmetry_order
_atom_site_calc_flag
_atom_site_refinement_flags_posn
_atom_site_refinement_flags_adp
_atom_site_refinement_flags_occupancy
_atom_site_disorder_assembly
_atom_site_disorder_group
S6 S 0.41176(7) 0.03989(5) 0.28823(4) 0.05801(16) Uani 1 1 d . . . . .
O10 O -0.01349(17) 0.45481(15) 0.71004(11) 0.0611(3) Uani 1 1 d . . . . .
N4 N 0.5846(2) 0.19562(16) 0.39922(12) 0.0510(3) Uani 1 1 d . . . . .
C12 C 0.2412(2) 0.43429(18) 0.83004(14) 0.0498(3) Uani 1 1 d . . . . .
C3 C 0.3826(2) 0.23012(18) 0.46030(13) 0.0457(3) Uani 1 1 d . . . . .
C7 C 0.2639(2) 0.15611(18) 0.41269(14) 0.0479(3) Uani 1 1 d . . . . .
C1 C 0.0926(2) 0.35673(19) 0.61326(14) 0.0496(4) Uani 1 1 d . . . . .
C2 C 0.2971(2) 0.33149(19) 0.56123(14) 0.0501(4) Uani 1 1 d . . . . .
H2 H 0.376129 0.380614 0.592434 0.060 Uiso 1 1 calc R U . . .
C5 C 0.6163(3) 0.09901(19) 0.30918(14) 0.0520(4) Uani 1 1 d . . . . .
C8 C 0.0570(3) 0.1821(2) 0.46614(16) 0.0554(4) Uani 1 1 d . . . . .
H8 H -0.023004 0.133651 0.435194 0.066 Uiso 1 1 calc R U . . .
C17 C 0.1846(3) 0.3213(2) 0.91015(15) 0.0572(4) Uani 1 1 d . . . . .
H17 H 0.053935 0.310330 0.920147 0.069 Uiso 1 1 calc R U . . .
C9 C -0.0250(2) 0.2806(2) 0.56510(16) 0.0557(4) Uani 1 1 d . . . . .
H9 H -0.162401 0.298028 0.601848 0.067 Uiso 1 1 calc R U . . .
C11 C 0.0923(3) 0.5435(2) 0.76121(16) 0.0586(4) Uani 1 1 d . . . . .
H11A H -0.008981 0.631302 0.812740 0.070 Uiso 1 1 calc R U . . .
H11B H 0.167088 0.595976 0.699082 0.070 Uiso 1 1 calc R U . . .
N19 N 0.9697(3) 0.0148(3) 0.16505(18) 0.0883(6) Uani 1 1 d . . . . .
C13 C 0.4363(3) 0.4479(2) 0.81739(16) 0.0597(4) Uani 1 1 d . . . . .
H13 H 0.477247 0.522809 0.763933 0.072 Uiso 1 1 calc R U . . .
C15 C 0.5126(3) 0.2409(2) 0.96172(17) 0.0660(5) Uani 1 1 d . . . . .
H15 H 0.603408 0.176510 1.006014 0.079 Uiso 1 1 calc R U . . .
C16 C 0.3202(3) 0.2249(2) 0.97523(16) 0.0629(4) Uani 1 1 d . . . . .
H16 H 0.281024 0.148870 1.028309 0.075 Uiso 1 1 calc R U . . .
C18 C 0.8133(3) 0.0484(2) 0.22827(17) 0.0620(4) Uani 1 1 d . . . . .
C14 C 0.5710(3) 0.3522(2) 0.88281(18) 0.0694(5) Uani 1 1 d . . . . .
H14 H 0.701616 0.362923 0.873482 0.083 Uiso 1 1 calc R U . . .

loop_
_atom_site_aniso_label
_atom_site_aniso_U_11
_atom_site_aniso_U_22
_atom_site_aniso_U_33
_atom_site_aniso_U_23
_atom_site_aniso_U_13
_atom_site_aniso_U_12
S6 0.0652(3) 0.0617(3) 0.0558(3) -0.00207(18) -0.0194(2) -0.0270(2)
O10 0.0477(6) 0.0721(7) 0.0592(7) -0.0040(6) -0.0086(5) -0.0141(5)
N4 0.0479(7) 0.0593(7) 0.0493(7) 0.0002(6) -0.0109(5) -0.0212(6)
C12 0.0539(8) 0.0467(7) 0.0446(8) -0.0065(6) -0.0052(6) -0.0127(6)
C3 0.0460(7) 0.0492(8) 0.0467(8) 0.0083(6) -0.0162(6) -0.0189(6)
C7 0.0540(8) 0.0491(8) 0.0493(8) 0.0107(6) -0.0226(7) -0.0219(6)
C1 0.0465(8) 0.0528(8) 0.0485(8) 0.0082(6) -0.0139(6) -0.0132(6)
C2 0.0478(8) 0.0571(9) 0.0510(9) 0.0019(7) -0.0154(7) -0.0212(6)
C5 0.0550(9) 0.0541(8) 0.0497(9) 0.0043(7) -0.0136(7) -0.0200(7)
C8 0.0528(8) 0.0618(9) 0.0629(10) 0.0116(8) -0.0246(8) -0.0272(7)
C17 0.0539(9) 0.0578(9) 0.0563(10) -0.0020(7) -0.0032(7) -0.0181(7)
C9 0.0441(8) 0.0649(9) 0.0625(10) 0.0144(8) -0.0173(7) -0.0211(7)
C11 0.0605(10) 0.0534(9) 0.0559(10) -0.0037(7) -0.0107(8) -0.0101(7)
N19 0.0742(12) 0.0955(13) 0.0870(13) -0.0198(10) 0.0082(10) -0.0294(10)
C13 0.0621(10) 0.0615(9) 0.0580(10) 0.0041(7) -0.0090(8) -0.0259(8)
C15 0.0682(11) 0.0673(11) 0.0573(10) -0.0011(8) -0.0203(9) -0.0093(8)
C16 0.0731(11) 0.0571(9) 0.0516(10) 0.0052(7) -0.0061(8) -0.0167(8)
C18 0.0644(11) 0.0642(10) 0.0591(10) -0.0069(8) -0.0097(9) -0.0237(8)
C14 0.0593(10) 0.0818(12) 0.0721(12) -0.0017(10) -0.0175(9) -0.0265(9)

loop_
_atom_type_symbol
_atom_type_description
_atom_type_scat_dispersion_real
_atom_type_scat_dispersion_imag
_atom_type_scat_source
C C 0.0181 0.0091 'International Tables Vol C Tables 4.2.6.8 and 6.1.1.4'
H H 0.0000 0.0000 'International Tables Vol C Tables 4.2.6.8 and 6.1.1.4'
N N 0.0311 0.0180 'International Tables Vol C Tables 4.2.6.8 and 6.1.1.4'
O O 0.0492 0.0322 'International Tables Vol C Tables 4.2.6.8 and 6.1.1.4'
S S 0.3331 0.5567 'International Tables Vol C Tables 4.2.6.8 and 6.1.1.4'

loop_
_exptl_crystal_face_index_h
_exptl_crystal_face_index_k
_exptl_crystal_face_index_l
_exptl_crystal_face_perp_dist
-2 0 -5 0.0658
2 0 5 0.0378
4 2 -3 0.0778
-4 -2 3 0.0690
0 5 2 0.1886
0 -5 -2 0.1616
0 -5 2 0.1307

loop_
_geom_angle_atom_site_label_1
_geom_angle_atom_site_label_2
_geom_angle_atom_site_label_3
_geom_angle
_geom_angle_site_symmetry_1
_geom_angle_site_symmetry_3
_geom_angle_publ_flag
C5 S6 C7 87.96(7) . . ?
C1 O10 C11 118.23(13) . . ?
C5 N4 C3 109.38(13) . . ?
C17 C12 C11 121.03(15) . . ?
C13 C12 C17 118.28(15) . . ?
C13 C12 C11 120.65(15) . . ?
N4 C3 C7 114.75(14) . . ?
N4 C3 C2 124.14(13) . . ?
C2 C3 C7 121.11(14) . . ?
C3 C7 S6 110.18(12) . . ?
C8 C7 S6 129.58(12) . . ?
C8 C7 C3 120.24(15) . . ?
O10 C1 C2 125.14(14) . . ?
O10 C1 C9 114.68(14) . . ?
C2 C1 C9 120.18(15) . . ?
C3 C2 H2 120.9 . . ?
C1 C2 C3 118.25(14) . . ?
C1 C2 H2 120.9 . . ?
N4 C5 S6 117.73(13) . . ?
N4 C5 C18 120.76(15) . . ?
C18 C5 S6 121.48(13) . . ?
C7 C8 H8 120.9 . . ?
C9 C8 C7 118.27(15) . . ?
C9 C8 H8 120.9 . . ?
C12 C17 H17 119.7 . . ?
C16 C17 C12 120.65(16) . . ?
C16 C17 H17 119.7 . . ?
C1 C9 H9 119.0 . . ?
C8 C9 C1 121.96(15) . . ?
C8 C9 H9 119.0 . . ?
O10 C11 C12 113.64(13) . . ?
O10 C11 H11A 108.8 . . ?
O10 C11 H11B 108.8 . . ?
C12 C11 H11A 108.8 . . ?
C12 C11 H11B 108.8 . . ?
H11A C11 H11B 107.7 . . ?
C12 C13 H13 119.5 . . ?
C14 C13 C12 120.95(16) . . ?
C14 C13 H13 119.5 . . ?
C16 C15 H15 120.0 . . ?
C16 C15 C14 119.96(17) . . ?
C14 C15 H15 120.0 . . ?
C17 C16 H16 119.9 . . ?
C15 C16 C17 120.11(16) . . ?
C15 C16 H16 119.9 . . ?
N19 C18 C5 177.1(2) . . ?
C13 C14 H14 120.0 . . ?
C15 C14 C13 120.05(18) . . ?
C15 C14 H14 120.0 . . ?

loop_
_geom_bond_atom_site_label_1
_geom_bond_atom_site_label_2
_geom_bond_distance
_geom_bond_site_symmetry_2
_geom_bond_publ_flag
S6 C7 1.7299(17) . ?
S6 C5 1.7282(16) . ?
O10 C1 1.362(2) . ?
O10 C11 1.438(2) . ?
N4 C3 1.381(2) . ?
N4 C5 1.303(2) . ?
C12 C17 1.387(2) . ?
C12 C11 1.506(2) . ?
C12 C13 1.382(2) . ?
C3 C7 1.403(2) . ?
C3 C2 1.398(2) . ?
C7 C8 1.396(2) . ?
C1 C2 1.378(2) . ?
C1 C9 1.412(2) . ?
C2 H2 0.9300 . ?
C5 C18 1.439(2) . ?
C8 H8 0.9300 . ?
C8 C9 1.366(2) . ?
C17 H17 0.9300 . ?
C17 C16 1.381(3) . ?
C9 H9 0.9300 . ?
C11 H11A 0.9700 . ?
C11 H11B 0.9700 . ?
N19 C18 1.136(2) . ?
C13 H13 0.9300 . ?
C13 C14 1.377(3) . ?
C15 H15 0.9300 . ?
C15 C16 1.370(3) . ?
C15 C14 1.372(3) . ?
C16 H16 0.9300 . ?
C14 H14 0.9300 . ?

loop_
_geom_torsion_atom_site_label_1
_geom_torsion_atom_site_label_2
_geom_torsion_atom_site_label_3
_geom_torsion_atom_site_label_4
_geom_torsion
_geom_torsion_site_symmetry_1
_geom_torsion_site_symmetry_2
_geom_torsion_site_symmetry_3
_geom_torsion_site_symmetry_4
_geom_torsion_publ_flag
S6 C7 C8 C9 -179.96(12) . . . . ?
O10 C1 C2 C3 -178.45(14) . . . . ?
O10 C1 C9 C8 178.20(14) . . . . ?
N4 C3 C7 S6 0.20(16) . . . . ?
N4 C3 C7 C8 -179.72(13) . . . . ?
N4 C3 C2 C1 179.53(13) . . . . ?
C12 C17 C16 C15 0.5(3) . . . . ?
C12 C13 C14 C15 0.2(3) . . . . ?
C3 N4 C5 S6 -0.05(17) . . . . ?
C3 N4 C5 C18 177.96(14) . . . . ?
C3 C7 C8 C9 -0.1(2) . . . . ?
C7 S6 C5 N4 0.14(13) . . . . ?
C7 S6 C5 C18 -177.85(14) . . . . ?
C7 C3 C2 C1 0.2(2) . . . . ?
C7 C8 C9 C1 0.5(2) . . . . ?
C1 O10 C11 C12 -75.38(18) . . . . ?
C2 C3 C7 S6 179.61(11) . . . . ?
C2 C3 C7 C8 -0.3(2) . . . . ?
C2 C1 C9 C8 -0.7(2) . . . . ?
C5 S6 C7 C3 -0.18(11) . . . . ?
C5 S6 C7 C8 179.73(15) . . . . ?
C5 N4 C3 C7 -0.10(18) . . . . ?
C5 N4 C3 C2 -179.49(14) . . . . ?
C17 C12 C11 O10 -46.7(2) . . . . ?
C17 C12 C13 C14 -0.2(3) . . . . ?
C9 C1 C2 C3 0.3(2) . . . . ?
C11 O10 C1 C2 1.8(2) . . . . ?
C11 O10 C1 C9 -177.03(13) . . . . ?
C11 C12 C17 C16 -178.22(15) . . . . ?
C11 C12 C13 C14 177.92(16) . . . . ?
C13 C12 C17 C16 -0.1(2) . . . . ?
C13 C12 C11 O10 135.24(16) . . . . ?
C16 C15 C14 C13 0.2(3) . . . . ?
C14 C15 C16 C17 -0.5(3) . . . . ?

loop_
_exptl_oxdiff_crystal_face_indexfrac_h
_exptl_oxdiff_crystal_face_indexfrac_k
_exptl_oxdiff_crystal_face_indexfrac_l
_exptl_oxdiff_crystal_face_x
_exptl_oxdiff_crystal_face_y
_exptl_oxdiff_crystal_face_z
-1.9971 -0.0019 -5.0017 0.1962 0.7100 0.0288
1.9971 0.0019 5.0017 -0.1962 -0.7100 -0.0288
4.0061 2.0017 -2.9966 -1.0034 0.2513 -0.2838
-4.0061 -2.0017 2.9966 1.0034 -0.2513 0.2838
-0.0051 4.9976 1.9998 0.3334 -0.0862 -0.9422
0.0051 -4.9976 -1.9998 -0.3334 0.0862 0.9422
0.0010 -4.9973 2.0001 -0.1176 -0.4083 0.8985
